data_2020614
loop_
_publ_author_name
'Ishida, Takayuki'
'Kanetomo, Takuya'
'Yamasaki, Masaru'

_publ_section_title
;
 An iron(II) complex tripodally chelated with
 1,1,1-tris(pyridin-2-yl)ethane showing room-temperature spin-crossover
 behaviour
;
_journal_coeditor_code YP3112
_journal_issue 11
_journal_name_full 'Acta Crystallographica Section C'
_journal_page_first 797
_journal_page_last 801
_journal_paper_doi 10.1107/S2053229616004174
_journal_volume 72
_journal_year 2016
_chemical_formula_iupac '(C24 H20 P) [Fe (N C S)3 (C17 H15 N3)]'
_chemical_formula_moiety 'C24 H20 P +, C20 H15 Fe N6 S3 -'
_chemical_formula_sum 'C44 H35 Fe N6 P S3'
_chemical_formula_weight 830.78
_chemical_name_systematic
'Tetraphenylphosphonium tris(thiocyanato-\k<i>N</i>)[1,1,1-tris(pyridin-2-yl)ethane-\k^3^<i>N</i>,<i>N</i>',<i>N</i>'']ferrate(II)'
_space_group_crystal_system monoclinic
_space_group_IT_number 14
_space_group_name_Hall '-P 2ybc'
_space_group_name_H-M_alt 'P 1 21/c 1'
_symmetry_space_group_name_Hall '-P 2ybc'
_symmetry_space_group_name_H-M 'P 1 21/c 1'
_atom_sites_solution_hydrogens geom
_atom_sites_solution_primary direct
_atom_sites_solution_secondary difmap
_cell_angle_alpha 90.0000
_cell_angle_beta 94.067(3)
_cell_angle_gamma 90.0000
_cell_formula_units_Z 4
_cell_length_a 8.9560(11)
_cell_length_b 15.7745(16)
_cell_length_c 28.455(3)
_cell_measurement_reflns_used 17570
_cell_measurement_temperature 100
_cell_measurement_theta_max 27.48
_cell_measurement_theta_min 1.29
_cell_volume 4009.9(8)
_computing_cell_refinement
;
CrystalClear (Rigaku/MSC, 2006)
;
_computing_data_collection
;
CrystalClear (Rigaku/MSC, 2006)
;
_computing_data_reduction
;
CrystalClear (Rigaku/MSC, 2006)
;
_computing_molecular_graphics
;
CrystalStructure (Rigaku, 2015)
;
_computing_publication_material
;
CrystalStructure (Rigaku, 2015) and
CRYSTALS (Carruthers <i>et al.</i>, 1999)
;
_computing_structure_refinement
;
SHELXL2014 (Sheldrick, 2015)
;
_computing_structure_solution
;
SIR2004 (Burla <i>et al.</i>,  2005)
;
_diffrn_ambient_temperature 100
_diffrn_detector_area_resol_mean 14.629
_diffrn_measured_fraction_theta_full 0.999
_diffrn_measured_fraction_theta_max 0.995
_diffrn_measurement_device_type 'Rigaku Saturn70'
_diffrn_measurement_method \w
_diffrn_radiation_type 'Mo K\a'
_diffrn_radiation_wavelength 0.71073
_diffrn_reflns_av_R_equivalents 0.0996
_diffrn_reflns_limit_h_max 11
_diffrn_reflns_limit_h_min -11
_diffrn_reflns_limit_k_max 20
_diffrn_reflns_limit_k_min -20
_diffrn_reflns_limit_l_max 36
_diffrn_reflns_limit_l_min -36
_diffrn_reflns_number 64292
_diffrn_reflns_theta_full 25.242
_diffrn_reflns_theta_max 27.496
_diffrn_reflns_theta_min 1.435
_diffrn_standards_number 0
_exptl_absorpt_coefficient_mu 0.612
_exptl_absorpt_correction_T_max 0.890
_exptl_absorpt_correction_T_min 0.750
_exptl_absorpt_correction_type multi-scan
_exptl_absorpt_process_details
;
(<i>REQAB</i>; Rigaku, 1998)
;
_exptl_crystal_colour red
_exptl_crystal_density_diffrn 1.376
_exptl_crystal_density_method 'not measured'
_exptl_crystal_description platelet
_exptl_crystal_F_000 1720.00
_exptl_crystal_size_max 0.27
_exptl_crystal_size_mid 0.25
_exptl_crystal_size_min 0.19
_refine_diff_density_max 0.50
_refine_diff_density_min -0.66
_refine_ls_extinction_coef 0.0027(6)
_refine_ls_extinction_method
;
SHELXL2014 (Sheldrick, 2015)
;
_refine_ls_goodness_of_fit_ref 1.080
_refine_ls_hydrogen_treatment constr
_refine_ls_number_parameters 497
_refine_ls_number_reflns 9165
_refine_ls_number_restraints 0
_refine_ls_R_factor_all 0.0748
_refine_ls_R_factor_gt 0.0566
_refine_ls_shift/su_max 0.002
_refine_ls_structure_factor_coef Fsqd
_refine_ls_weighting_details 'w = 1/[\s^2^(Fo^2^)+(0.08P)^2^+1.4P] where P=(Fo^2^+2Fc^2^)/3'
_refine_ls_weighting_scheme calc
_refine_ls_wR_factor_gt 0.1441
_refine_ls_wR_factor_ref 0.1583
_reflns_number_gt 7802
_reflns_number_total 9165
_reflns_threshold_expression F^2^>2.0\s(F^2^)
_cod_data_source_file yp3112sup1.cif
_cod_data_source_block I100K
_cod_depositor_comments 'Adding full bibliography for 2020614--2020615.cif.'
_cod_database_code 2020614
_cod_database_fobs_code 2020614

loop_
_space_group_symop_id
_space_group_symop_operation_xyz
1 +X,+Y,+Z
2 -X,1/2+Y,1/2-Z
3 -X,-Y,-Z
4 +X,-1/2-Y,-1/2+Z

loop_
_atom_site_type_symbol
_atom_site_label
_atom_site_fract_x
_atom_site_fract_y
_atom_site_fract_z
_atom_site_U_iso_or_equiv
_atom_site_adp_type
_atom_site_calc_flag
_atom_site_occupancy
Fe Fe1 1.00601(4) 0.23930(2) 0.39872(2) 0.01919(13) Uani d 1
S S1 1.37039(8) 0.34151(4) 0.51485(2) 0.02815(18) Uani d 1
S S2 1.33564(7) 0.00744(4) 0.37939(2) 0.02718(18) Uani d 1
S S3 1.24779(9) 0.41893(5) 0.29437(3) 0.0349(2) Uani d 1
P P1 0.96659(8) 0.24231(4) 0.15041(2) 0.01964(16) Uani d 1
N N1 0.8755(2) 0.33758(13) 0.40150(7) 0.0199(4) Uani d 1
N N2 0.8686(2) 0.19120(13) 0.34949(7) 0.0184(4) Uani d 1
N N3 0.8866(2) 0.18275(13) 0.44458(7) 0.0198(4) Uani d 1
N N4 1.1417(2) 0.28445(14) 0.44967(8) 0.0249(5) Uani d 1
N N5 1.1361(2) 0.14012(14) 0.39498(8) 0.0246(5) Uani d 1
N N6 1.1168(2) 0.29979(14) 0.35215(8) 0.0238(5) Uani d 1
C C1 0.6661(3) 0.23700(16) 0.39786(9) 0.0200(5) Uani d 1
C C2 0.7253(3) 0.32819(16) 0.39921(9) 0.0213(5) Uani d 1
C C3 0.6316(3) 0.39854(18) 0.39991(10) 0.0292(6) Uani d 1
H H3 0.5261 0.3912 0.3971 0.035 Uiso calc 1
C C4 0.6917(3) 0.47899(18) 0.40468(10) 0.0306(6) Uani d 1
H H4 0.6284 0.5272 0.4053 0.037 Uiso calc 1
C C5 0.8457(3) 0.48803(17) 0.40846(9) 0.0279(6) Uani d 1
H H5 0.8899 0.5425 0.4127 0.034 Uiso calc 1
C C6 0.9338(3) 0.41702(16) 0.40601(9) 0.0247(6) Uani d 1
H H6 1.0394 0.4237 0.4075 0.030 Uiso calc 1
C C7 0.7198(3) 0.19003(15) 0.35489(8) 0.0188(5) Uani d 1
C C8 0.6223(3) 0.14367(17) 0.32427(9) 0.0240(5) Uani d 1
H H8 0.5182 0.1423 0.3288 0.029 Uiso calc 1
C C9 0.6785(3) 0.09954(18) 0.28719(9) 0.0265(6) Uani d 1
H H9 0.6135 0.0669 0.2665 0.032 Uiso calc 1
C C10 0.8290(3) 0.10329(17) 0.28063(9) 0.0257(6) Uani d 1
H H10 0.8693 0.0744 0.2551 0.031 Uiso calc 1
C C11 0.9202(3) 0.15013(16) 0.31204(9) 0.0231(5) Uani d 1
H H11 1.0238 0.1537 0.3072 0.028 Uiso calc 1
C C12 0.7355(3) 0.18971(15) 0.44137(9) 0.0204(5) Uani d 1
C C13 0.6498(3) 0.15393(18) 0.47505(10) 0.0289(6) Uani d 1
H H13 0.5444 0.1618 0.4731 0.035 Uiso calc 1
C C14 0.7188(3) 0.10683(18) 0.51140(10) 0.0327(7) Uani d 1
H H14 0.6613 0.0814 0.5344 0.039 Uiso calc 1
C C15 0.8727(4) 0.09736(18) 0.51380(10) 0.0314(6) Uani d 1
H H15 0.9224 0.0644 0.5381 0.038 Uiso calc 1
C C16 0.9527(3) 0.13669(16) 0.48031(9) 0.0256(6) Uani d 1
H H16 1.0586 0.1312 0.4825 0.031 Uiso calc 1
C C17 0.4954(3) 0.23621(18) 0.39694(9) 0.0254(6) Uani d 1
H H17A 0.4597 0.1775 0.3961 0.030 Uiso calc 1
H H17B 0.4634 0.2643 0.4253 0.030 Uiso calc 1
H H17C 0.4537 0.2664 0.3689 0.030 Uiso calc 1
C C18 1.2354(3) 0.30851(17) 0.47725(9) 0.0218(5) Uani d 1
C C19 1.2182(3) 0.08400(16) 0.38895(9) 0.0216(5) Uani d 1
C C20 1.1717(3) 0.34882(17) 0.32823(9) 0.0236(5) Uani d 1
C C21 0.8236(3) 0.28566(16) 0.18457(9) 0.0236(5) Uani d 1
C C22 0.6798(3) 0.29939(18) 0.16348(10) 0.0292(6) Uani d 1
H H22 0.6583 0.2876 0.1310 0.035 Uiso calc 1
C C23 0.5693(3) 0.33015(19) 0.19024(12) 0.0364(7) Uani d 1
H H23 0.4717 0.3399 0.1760 0.044 Uiso calc 1
C C24 0.5995(4) 0.34703(18) 0.23778(12) 0.0371(7) Uani d 1
H H24 0.5223 0.3675 0.2560 0.045 Uiso calc 1
C C25 0.7413(3) 0.33418(17) 0.25852(11) 0.0329(7) Uani d 1
H H25 0.7618 0.3462 0.2911 0.039 Uiso calc 1
C C26 0.8539(3) 0.30394(16) 0.23226(9) 0.0263(6) Uani d 1
H H26 0.9518 0.2956 0.2467 0.032 Uiso calc 1
C C27 0.8778(3) 0.17517(16) 0.10591(9) 0.0224(5) Uani d 1
C C28 0.7801(3) 0.11190(18) 0.11959(10) 0.0279(6) Uani d 1
H H28 0.7559 0.1081 0.1515 0.033 Uiso calc 1
C C29 0.7186(3) 0.05482(19) 0.08660(11) 0.0340(7) Uani d 1
H H29 0.6544 0.0110 0.0961 0.041 Uiso calc 1
C C30 0.7511(3) 0.06173(19) 0.03946(11) 0.0367(7) Uani d 1
H H30 0.7086 0.0230 0.0167 0.044 Uiso calc 1
C C31 0.8455(3) 0.12544(19) 0.02613(10) 0.0342(7) Uani d 1
H H31 0.8670 0.1303 -0.0060 0.041 Uiso calc 1
C C32 0.9090(3) 0.18221(17) 0.05874(9) 0.0277(6) Uani d 1
H H32 0.9735 0.2257 0.0491 0.033 Uiso calc 1
C C33 1.0764(3) 0.32355(16) 0.12558(9) 0.0214(5) Uani d 1
C C34 1.0457(3) 0.40943(16) 0.13257(9) 0.0236(5) Uani d 1
H H34 0.9630 0.4259 0.1496 0.028 Uiso calc 1
C C35 1.1380(3) 0.47044(17) 0.11423(9) 0.0269(6) Uani d 1
H H35 1.1183 0.5289 0.1188 0.032 Uiso calc 1
C C36 1.2579(3) 0.44605(18) 0.08946(10) 0.0298(6) Uani d 1
H H36 1.3208 0.4881 0.0774 0.036 Uiso calc 1
C C37 1.2877(3) 0.36094(18) 0.08195(10) 0.0301(6) Uani d 1
H H37 1.3690 0.3450 0.0641 0.036 Uiso calc 1
C C38 1.1986(3) 0.29934(17) 0.10049(10) 0.0272(6) Uani d 1
H H38 1.2202 0.2410 0.0962 0.033 Uiso calc 1
C C39 1.0934(3) 0.18138(16) 0.18876(9) 0.0218(5) Uani d 1
C C40 1.0797(3) 0.09412(17) 0.19354(9) 0.0246(6) Uani d 1
H H40 1.0079 0.0638 0.1739 0.030 Uiso calc 1
C C41 1.1713(3) 0.05133(18) 0.22700(10) 0.0293(6) Uani d 1
H H41 1.1615 -0.0083 0.2304 0.035 Uiso calc 1
C C42 1.2763(3) 0.09480(19) 0.25535(10) 0.0305(6) Uani d 1
H H42 1.3378 0.0652 0.2784 0.037 Uiso calc 1
C C43 1.2925(3) 0.18174(19) 0.25030(10) 0.0314(6) Uani d 1
H H43 1.3659 0.2113 0.2697 0.038 Uiso calc 1
C C44 1.2020(3) 0.22562(18) 0.21698(9) 0.0268(6) Uani d 1
H H44 1.2135 0.2851 0.2133 0.032 Uiso calc 1

loop_
_atom_site_aniso_label
_atom_site_aniso_U_11
_atom_site_aniso_U_22
_atom_site_aniso_U_33
_atom_site_aniso_U_12
_atom_site_aniso_U_13
_atom_site_aniso_U_23
Fe1 0.0172(2) 0.0191(2) 0.0212(2) -0.00085(14) 0.00131(15) -0.00053(13)
S1 0.0277(4) 0.0297(4) 0.0262(4) -0.0044(3) -0.0035(3) -0.0037(3)
S2 0.0271(4) 0.0231(3) 0.0321(4) 0.0049(3) 0.0078(3) 0.0044(3)
S3 0.0429(5) 0.0246(4) 0.0397(4) -0.0008(3) 0.0193(3) 0.0037(3)
P1 0.0208(3) 0.0187(3) 0.0194(3) 0.0001(3) 0.0014(2) 0.0014(2)
N1 0.0202(10) 0.0217(11) 0.0177(10) -0.0020(9) 0.0007(8) -0.0008(8)
N2 0.0175(10) 0.0171(10) 0.0208(10) 0.0015(8) 0.0031(8) 0.0018(8)
N3 0.0223(11) 0.0175(10) 0.0193(10) 0.0013(9) -0.0014(8) -0.0016(8)
N4 0.0212(11) 0.0260(12) 0.0276(12) 0.0017(10) 0.0032(9) -0.0006(9)
N5 0.0214(11) 0.0268(12) 0.0255(11) -0.0027(10) 0.0006(9) -0.0018(9)
N6 0.0194(11) 0.0230(11) 0.0293(12) 0.0008(9) 0.0032(9) -0.0039(9)
C1 0.0195(13) 0.0190(12) 0.0218(12) -0.0016(10) 0.0041(10) -0.0016(10)
C2 0.0211(12) 0.0219(13) 0.0207(12) 0.0000(10) 0.0005(10) -0.0014(10)
C3 0.0249(14) 0.0280(14) 0.0346(15) 0.0016(12) 0.0015(11) -0.0039(12)
C4 0.0337(16) 0.0210(13) 0.0368(16) 0.0046(12) 0.0010(12) -0.0025(12)
C5 0.0369(16) 0.0187(13) 0.0286(14) -0.0029(12) 0.0050(11) -0.0019(11)
C6 0.0304(14) 0.0208(13) 0.0230(13) -0.0067(11) 0.0043(10) 0.0012(10)
C7 0.0203(12) 0.0159(11) 0.0204(12) 0.0004(10) 0.0025(9) 0.0020(9)
C8 0.0221(13) 0.0249(13) 0.0247(13) -0.0011(11) -0.0006(10) -0.0013(10)
C9 0.0281(14) 0.0282(14) 0.0229(13) -0.0041(12) -0.0012(10) -0.0030(11)
C10 0.0308(14) 0.0245(13) 0.0226(13) -0.0013(11) 0.0071(11) -0.0026(10)
C11 0.0214(13) 0.0240(13) 0.0243(13) -0.0001(11) 0.0049(10) 0.0019(10)
C12 0.0233(13) 0.0170(12) 0.0212(12) -0.0006(10) 0.0027(9) -0.0016(10)
C13 0.0317(15) 0.0300(15) 0.0258(14) -0.0035(12) 0.0083(11) -0.0015(11)
C14 0.0459(18) 0.0282(15) 0.0250(14) -0.0071(13) 0.0091(12) 0.0030(11)
C15 0.0459(18) 0.0253(14) 0.0226(13) 0.0002(13) -0.0012(12) -0.0004(11)
C16 0.0317(15) 0.0214(13) 0.0232(13) 0.0025(11) -0.0030(10) -0.0024(10)
C17 0.0187(13) 0.0286(14) 0.0294(15) -0.0021(11) 0.0054(11) -0.0072(11)
C18 0.0205(13) 0.0231(13) 0.0220(12) -0.0001(10) 0.0030(10) 0.0010(10)
C19 0.0193(12) 0.0210(13) 0.0247(13) -0.0035(11) 0.0016(10) 0.0022(10)
C20 0.0203(12) 0.0238(13) 0.0269(13) 0.0019(11) 0.0031(10) -0.0024(11)
C21 0.0258(14) 0.0181(12) 0.0278(13) -0.0008(11) 0.0073(10) 0.0039(10)
C22 0.0246(14) 0.0293(15) 0.0338(15) -0.0007(12) 0.0031(11) 0.0018(12)
C23 0.0267(15) 0.0320(16) 0.0514(19) 0.0021(13) 0.0095(13) 0.0036(14)
C24 0.0370(17) 0.0254(15) 0.0520(19) 0.0020(13) 0.0243(14) 0.0021(13)
C25 0.0464(18) 0.0205(13) 0.0336(15) -0.0004(13) 0.0162(13) 0.0007(11)
C26 0.0325(15) 0.0198(13) 0.0272(14) -0.0015(11) 0.0060(11) -0.0007(10)
C27 0.0224(13) 0.0191(12) 0.0251(13) 0.0020(10) -0.0024(10) 0.0002(10)
C28 0.0241(14) 0.0293(14) 0.0302(14) -0.0018(12) 0.0011(11) 0.0004(11)
C29 0.0280(15) 0.0280(15) 0.0450(18) -0.0028(12) -0.0041(12) -0.0010(13)
C30 0.0408(17) 0.0304(15) 0.0365(16) 0.0016(14) -0.0150(13) -0.0079(13)
C31 0.0442(18) 0.0308(15) 0.0262(14) 0.0030(14) -0.0072(12) -0.0026(12)
C32 0.0386(16) 0.0194(13) 0.0246(13) 0.0013(12) -0.0016(11) 0.0024(10)
C33 0.0226(13) 0.0196(12) 0.0217(12) 0.0003(10) 0.0001(10) 0.0016(10)
C34 0.0266(14) 0.0248(13) 0.0192(12) 0.0017(11) 0.0006(10) -0.0006(10)
C35 0.0302(14) 0.0210(13) 0.0291(14) -0.0039(11) -0.0011(11) 0.0002(11)
C36 0.0289(14) 0.0285(14) 0.0318(15) -0.0090(12) 0.0014(11) 0.0050(12)
C37 0.0291(15) 0.0302(15) 0.0317(15) 0.0006(12) 0.0076(11) 0.0039(12)
C38 0.0291(15) 0.0214(13) 0.0320(14) 0.0035(11) 0.0075(11) 0.0016(11)
C39 0.0223(13) 0.0225(13) 0.0208(12) 0.0013(11) 0.0043(10) 0.0026(10)
C40 0.0281(14) 0.0223(13) 0.0236(13) 0.0019(11) 0.0038(10) -0.0007(10)
C41 0.0318(15) 0.0235(14) 0.0326(15) 0.0036(12) 0.0026(12) 0.0038(11)
C42 0.0241(14) 0.0383(16) 0.0289(14) 0.0049(12) 0.0008(11) 0.0085(12)
C43 0.0264(14) 0.0361(16) 0.0313(15) -0.0034(13) -0.0013(11) 0.0017(12)
C44 0.0267(14) 0.0261(14) 0.0273(14) -0.0021(12) 0.0003(11) 0.0030(11)

loop_
_atom_type_symbol
_atom_type_description
_atom_type_scat_dispersion_real
_atom_type_scat_dispersion_imag
_atom_type_scat_source
C C 0.0033 0.0016
;
International Tables for Crystallography
(Vol. C, Tables 4.2.6.8 and 6.1.1.4)
;
H H 0.0000 0.0000
;
International Tables for Crystallography
(Vol. C, Table 6.1.1.4)
;
Fe Fe 0.3463 0.8444
;
International Tables for Crystallography
(Vol. C, Tables 4.2.6.8 and 6.1.1.4)
;
N N 0.0061 0.0033
;
International Tables for Crystallography
(Vol. C, Tables 4.2.6.8 and 6.1.1.4)
;
P P 0.1023 0.0942
;
International Tables for Crystallography
(Vol. C, Tables 4.2.6.8 and 6.1.1.4)
;
S S 0.1246 0.1234
;
International Tables for Crystallography
(Vol. C, Tables 4.2.6.8 and 6.1.1.4)
;

loop_
_geom_angle_atom_site_label_1
_geom_angle_atom_site_label_2
_geom_angle_atom_site_label_3
_geom_angle
N1 Fe1 N2 89.36(8)
N1 Fe1 N5 179.15(9)
N2 Fe1 N5 89.86(9)
N1 Fe1 N4 91.33(9)
N2 Fe1 N4 177.96(9)
N5 Fe1 N4 89.46(9)
N1 Fe1 N6 88.50(9)
N2 Fe1 N6 91.59(9)
N5 Fe1 N6 91.18(9)
N4 Fe1 N6 90.35(9)
N1 Fe1 N3 88.74(9)
N2 Fe1 N3 87.41(8)
N5 Fe1 N3 91.56(9)
N4 Fe1 N3 90.68(9)
N6 Fe1 N3 177.08(9)
C33 P1 C27 111.88(12)
C33 P1 C39 106.32(12)
C27 P1 C39 110.03(12)
C33 P1 C21 111.93(12)
C27 P1 C21 108.02(12)
C39 P1 C21 108.61(12)
C2 N1 C6 118.7(2)
C2 N1 Fe1 120.64(17)
C6 N1 Fe1 120.68(17)
C7 N2 C11 118.4(2)
C7 N2 Fe1 120.01(16)
C11 N2 Fe1 121.14(17)
C16 N3 C12 118.4(2)
C16 N3 Fe1 121.03(18)
C12 N3 Fe1 120.53(16)
C18 N4 Fe1 172.6(2)
C19 N5 Fe1 173.8(2)
C20 N6 Fe1 167.4(2)
C17 C1 C2 110.6(2)
C17 C1 C7 110.6(2)
C2 C1 C7 110.2(2)
C17 C1 C12 110.9(2)
C2 C1 C12 108.4(2)
C7 C1 C12 106.0(2)
N1 C2 C3 120.7(2)
N1 C2 C1 116.5(2)
C3 C2 C1 122.8(2)
C4 C3 C2 120.2(3)
C4 C3 H3 119.9
C2 C3 H3 119.9
C3 C4 C5 118.8(3)
C3 C4 H4 120.6
C5 C4 H4 120.6
C6 C5 C4 119.0(3)
C6 C5 H5 120.5
C4 C5 H5 120.5
N1 C6 C5 122.5(2)
N1 C6 H6 118.7
C5 C6 H6 118.7
N2 C7 C8 120.9(2)
N2 C7 C1 116.8(2)
C8 C7 C1 122.2(2)
C9 C8 C7 119.5(2)
C9 C8 H8 120.2
C7 C8 H8 120.2
C10 C9 C8 119.6(2)
C10 C9 H9 120.2
C8 C9 H9 120.2
C9 C10 C11 118.4(2)
C9 C10 H10 120.8
C11 C10 H10 120.8
N2 C11 C10 123.0(2)
N2 C11 H11 118.5
C10 C11 H11 118.5
N3 C12 C13 121.3(2)
N3 C12 C1 116.0(2)
C13 C12 C1 122.7(2)
C14 C13 C12 119.6(3)
C14 C13 H13 120.2
C12 C13 H13 120.2
C13 C14 C15 119.1(3)
C13 C14 H14 120.5
C15 C14 H14 120.5
C16 C15 C14 118.8(3)
C16 C15 H15 120.6
C14 C15 H15 120.6
N3 C16 C15 122.7(3)
N3 C16 H16 118.6
C15 C16 H16 118.6
C1 C17 H17A 109.5
C1 C17 H17B 109.5
H17A C17 H17B 109.5
C1 C17 H17C 109.5
H17A C17 H17C 109.5
H17B C17 H17C 109.5
N4 C18 S1 178.3(2)
N5 C19 S2 178.2(2)
N6 C20 S3 179.4(3)
C26 C21 C22 119.7(2)
C26 C21 P1 120.5(2)
C22 C21 P1 119.8(2)
C23 C22 C21 119.5(3)
C23 C22 H22 120.2
C21 C22 H22 120.2
C22 C23 C24 120.6(3)
C22 C23 H23 119.7
C24 C23 H23 119.7
C25 C24 C23 120.0(3)
C25 C24 H24 120.0
C23 C24 H24 120.0
C24 C25 C26 120.4(3)
C24 C25 H25 119.8
C26 C25 H25 119.8
C25 C26 C21 119.9(3)
C25 C26 H26 120.1
C21 C26 H26 120.1
C32 C27 C28 119.7(2)
C32 C27 P1 121.6(2)
C28 C27 P1 118.6(2)
C29 C28 C27 120.1(3)
C29 C28 H28 120.0
C27 C28 H28 120.0
C28 C29 C30 120.0(3)
C28 C29 H29 120.0
C30 C29 H29 120.0
C31 C30 C29 119.5(3)
C31 C30 H30 120.2
C29 C30 H30 120.2
C30 C31 C32 121.1(3)
C30 C31 H31 119.4
C32 C31 H31 119.4
C31 C32 C27 119.5(3)
C31 C32 H32 120.2
C27 C32 H32 120.2
C34 C33 C38 120.3(2)
C34 C33 P1 121.18(19)
C38 C33 P1 118.5(2)
C35 C34 C33 119.2(2)
C35 C34 H34 120.4
C33 C34 H34 120.4
C36 C35 C34 120.1(3)
C36 C35 H35 119.9
C34 C35 H35 119.9
C35 C36 C37 120.9(3)
C35 C36 H36 119.6
C37 C36 H36 119.6
C38 C37 C36 119.8(3)
C38 C37 H37 120.1
C36 C37 H37 120.1
C37 C38 C33 119.6(3)
C37 C38 H38 120.2
C33 C38 H38 120.2
C40 C39 C44 120.0(2)
C40 C39 P1 122.2(2)
C44 C39 P1 117.7(2)
C41 C40 C39 119.8(3)
C41 C40 H40 120.1
C39 C40 H40 120.1
C42 C41 C40 120.4(3)
C42 C41 H41 119.8
C40 C41 H41 119.8
C41 C42 C43 120.2(3)
C41 C42 H42 119.9
C43 C42 H42 119.9
C44 C43 C42 120.2(3)
C44 C43 H43 119.9
C42 C43 H43 119.9
C43 C44 C39 119.4(3)
C43 C44 H44 120.3
C39 C44 H44 120.3

loop_
_geom_bond_atom_site_label_1
_geom_bond_atom_site_label_2
_geom_bond_distance
Fe1 N1 1.946(2)
Fe1 N2 1.952(2)
Fe1 N3 1.959(2)
Fe1 N4 1.959(2)
Fe1 N5 1.958(2)
Fe1 N6 1.959(2)
S1 C18 1.642(3)
S2 C19 1.637(3)
S3 C20 1.646(3)
P1 C33 1.791(3)
P1 C27 1.793(3)
P1 C39 1.797(3)
P1 C21 1.797(3)
N1 C2 1.351(3)
N1 C6 1.360(3)
N2 C7 1.352(3)
N2 C11 1.356(3)
N3 C16 1.351(3)
N3 C12 1.355(3)
N4 C18 1.170(3)
N5 C19 1.171(3)
N6 C20 1.162(3)
C1 C17 1.527(4)
C1 C2 1.532(3)
C1 C7 1.536(3)
C1 C12 1.538(3)
C2 C3 1.392(4)
C3 C4 1.381(4)
C3 H3 0.9500
C4 C5 1.383(4)
C4 H4 0.9500
C5 C6 1.375(4)
C5 H5 0.9500
C6 H6 0.9500
C7 C8 1.396(3)
C8 C9 1.388(4)
C8 H8 0.9500
C9 C10 1.375(4)
C9 H9 0.9500
C10 C11 1.381(4)
C10 H10 0.9500
C11 H11 0.9500
C12 C13 1.389(4)
C13 C14 1.383(4)
C13 H13 0.9500
C14 C15 1.383(4)
C14 H14 0.9500
C15 C16 1.380(4)
C15 H15 0.9500
C16 H16 0.9500
C17 H17A 0.9800
C17 H17B 0.9800
C17 H17C 0.9800
C21 C26 1.395(4)
C21 C22 1.399(4)
C22 C23 1.379(4)
C22 H22 0.9500
C23 C24 1.386(5)
C23 H23 0.9500
C24 C25 1.377(5)
C24 H24 0.9500
C25 C26 1.382(4)
C25 H25 0.9500
C26 H26 0.9500
C27 C32 1.395(4)
C27 C28 1.401(4)
C28 C29 1.386(4)
C28 H28 0.9500
C29 C30 1.397(4)
C29 H29 0.9500
C30 C31 1.384(4)
C30 H30 0.9500
C31 C32 1.383(4)
C31 H31 0.9500
C32 H32 0.9500
C33 C34 1.399(4)
C33 C38 1.401(4)
C34 C35 1.394(4)
C34 H34 0.9500
C35 C36 1.380(4)
C35 H35 0.9500
C36 C37 1.388(4)
C36 H36 0.9500
C37 C38 1.385(4)
C37 H37 0.9500
C38 H38 0.9500
C39 C40 1.390(4)
C39 C44 1.403(4)
C40 C41 1.387(4)
C40 H40 0.9500
C41 C42 1.378(4)
C41 H41 0.9500
C42 C43 1.388(4)
C42 H42 0.9500
C43 C44 1.388(4)
C43 H43 0.9500
C44 H44 0.9500

loop_
_geom_torsion_atom_site_label_1
_geom_torsion_atom_site_label_2
_geom_torsion_atom_site_label_3
_geom_torsion_atom_site_label_4
_geom_torsion
C6 N1 C2 C3 2.1(4)
Fe1 N1 C2 C3 -178.26(19)
C6 N1 C2 C1 -175.6(2)
Fe1 N1 C2 C1 4.1(3)
C17 C1 C2 N1 178.1(2)
C7 C1 C2 N1 -59.2(3)
C12 C1 C2 N1 56.4(3)
C17 C1 C2 C3 0.6(3)
C7 C1 C2 C3 123.2(3)
C12 C1 C2 C3 -121.2(3)
N1 C2 C3 C4 -2.3(4)
C1 C2 C3 C4 175.1(3)
C2 C3 C4 C5 0.3(4)
C3 C4 C5 C6 1.8(4)
C2 N1 C6 C5 0.2(4)
Fe1 N1 C6 C5 -179.5(2)
C4 C5 C6 N1 -2.2(4)
C11 N2 C7 C8 3.6(3)
Fe1 N2 C7 C8 -169.12(19)
C11 N2 C7 C1 179.8(2)
Fe1 N2 C7 C1 7.0(3)
C17 C1 C7 N2 175.4(2)
C2 C1 C7 N2 52.7(3)
C12 C1 C7 N2 -64.4(3)
C17 C1 C7 C8 -8.6(3)
C2 C1 C7 C8 -131.2(2)
C12 C1 C7 C8 111.7(3)
N2 C7 C8 C9 -1.3(4)
C1 C7 C8 C9 -177.2(2)
C7 C8 C9 C10 -1.2(4)
C8 C9 C10 C11 1.2(4)
C7 N2 C11 C10 -3.7(4)
Fe1 N2 C11 C10 169.0(2)
C9 C10 C11 N2 1.3(4)
C16 N3 C12 C13 3.0(4)
Fe1 N3 C12 C13 -176.42(19)
C16 N3 C12 C1 -175.4(2)
Fe1 N3 C12 C1 5.2(3)
C17 C1 C12 N3 176.8(2)
C2 C1 C12 N3 -61.6(3)
C7 C1 C12 N3 56.8(3)
C17 C1 C12 C13 -1.5(3)
C2 C1 C12 C13 120.1(3)
C7 C1 C12 C13 -121.6(3)
N3 C12 C13 C14 -3.1(4)
C1 C12 C13 C14 175.1(2)
C12 C13 C14 C15 0.9(4)
C13 C14 C15 C16 1.3(4)
C12 N3 C16 C15 -0.7(4)
Fe1 N3 C16 C15 178.7(2)
C14 C15 C16 N3 -1.4(4)
C33 P1 C21 C26 -88.0(2)
C27 P1 C21 C26 148.4(2)
C39 P1 C21 C26 29.1(2)
C33 P1 C21 C22 93.5(2)
C27 P1 C21 C22 -30.1(2)
C39 P1 C21 C22 -149.4(2)
C26 C21 C22 C23 -0.6(4)
P1 C21 C22 C23 178.0(2)
C21 C22 C23 C24 -0.4(4)
C22 C23 C24 C25 0.9(5)
C23 C24 C25 C26 -0.4(4)
C24 C25 C26 C21 -0.5(4)
C22 C21 C26 C25 1.0(4)
P1 C21 C26 C25 -177.5(2)
C33 P1 C27 C32 7.0(3)
C39 P1 C27 C32 -111.0(2)
C21 P1 C27 C32 130.6(2)
C33 P1 C27 C28 -175.9(2)
C39 P1 C27 C28 66.1(2)
C21 P1 C27 C28 -52.3(2)
C32 C27 C28 C29 2.1(4)
P1 C27 C28 C29 -175.1(2)
C27 C28 C29 C30 -1.6(4)
C28 C29 C30 C31 0.4(4)
C29 C30 C31 C32 0.4(5)
C30 C31 C32 C27 0.1(4)
C28 C27 C32 C31 -1.3(4)
P1 C27 C32 C31 175.7(2)
C27 P1 C33 C34 120.0(2)
C39 P1 C33 C34 -119.8(2)
C21 P1 C33 C34 -1.4(3)
C27 P1 C33 C38 -62.6(2)
C39 P1 C33 C38 57.5(2)
C21 P1 C33 C38 176.0(2)
C38 C33 C34 C35 0.1(4)
P1 C33 C34 C35 177.35(19)
C33 C34 C35 C36 0.1(4)
C34 C35 C36 C37 0.7(4)
C35 C36 C37 C38 -1.6(4)
C36 C37 C38 C33 1.8(4)
C34 C33 C38 C37 -1.0(4)
P1 C33 C38 C37 -178.4(2)
C33 P1 C39 C40 -143.5(2)
C27 P1 C39 C40 -22.1(2)
C21 P1 C39 C40 95.9(2)
C33 P1 C39 C44 41.3(2)
C27 P1 C39 C44 162.6(2)
C21 P1 C39 C44 -79.3(2)
C44 C39 C40 C41 1.5(4)
P1 C39 C40 C41 -173.7(2)
C39 C40 C41 C42 -0.4(4)
C40 C41 C42 C43 -0.7(4)
C41 C42 C43 C44 0.7(4)
C42 C43 C44 C39 0.5(4)
C40 C39 C44 C43 -1.6(4)
P1 C39 C44 C43 173.8(2)
